data_7713133
loop_
_publ_author_name
'Th&#xe9;ron, Benjamin'
'Vaillant-Coindard, Valentin'
'Balan, C&#xe9;dric'
'Rousselin, Yoann'
'Bayardon, J&#xe9;r&#xf4;me'
'Malacea-Kabbara, Raluca'
'Le Gendre, Pierre'

_publ_section_title
;
 Al and Zn phenoxy-amidine complexes for lactide ROP catalysis.
;
_journal_name_full 'Dalton transactions (Cambridge, England : 2003)'
_journal_paper_doi 10.1039/d3dt01216f
_journal_year 2023
_chemical_absolute_configuration unk
_chemical_formula_moiety 'C18 H20 N2 O'
_chemical_formula_sum 'C18 H20 N2 O'
_chemical_formula_weight 280.36
_space_group_crystal_system orthorhombic
_space_group_IT_number 33
_space_group_name_Hall 'P 2c -2n'
_space_group_name_H-M_alt 'P n a 21'
_atom_sites_solution_hydrogens geom
_atom_sites_solution_primary dual
_audit_creation_date 2022-06-14
_audit_creation_method
;
Olex2 1.5
(compiled 2022.04.07 svn.rca3783a0 for OlexSys, GUI svn.r6498)
;
_audit_update_record
;
2022-06-27 deposited with the CCDC.	2023-05-17 downloaded from the CCDC.
;
_cell_angle_alpha 90
_cell_angle_beta 90
_cell_angle_gamma 90
_cell_formula_units_Z 8
_cell_length_a 19.8302(12)
_cell_length_b 8.1178(5)
_cell_length_c 18.3922(12)
_cell_measurement_reflns_used 9903
_cell_measurement_temperature 110.0(1)
_cell_measurement_theta_max 27.33
_cell_measurement_theta_min 2.71
_cell_volume 2960.7(3)
_computing_cell_refinement 'SAINT V8.40B (Bruker, 2016)'
_computing_data_collection 'APEX4 (Bruker, 2021)'
_computing_data_reduction 'SAINT V8.40B (Bruker, 2016)'
_computing_molecular_graphics 'Olex2 1.5 (Dolomanov et al., 2009)'
_computing_publication_material 'Olex2 1.5 (Dolomanov et al., 2009)'
_computing_structure_refinement 'SHELXL 2018/3 (Sheldrick, 2015)'
_computing_structure_solution 'SHELXT  (Sheldrick, 2015)'
_diffrn_ambient_temperature 110.0(1)
_diffrn_detector 'CCD Plate'
_diffrn_detector_area_resol_mean '512 x 512'
_diffrn_detector_type APEX2
_diffrn_measured_fraction_theta_full 0.999
_diffrn_measured_fraction_theta_max 0.999
_diffrn_measurement_device '\k-geometry diffractometer'
_diffrn_measurement_device_type 'Nonius APEX-II CCD'
_diffrn_measurement_method '\f and \w scans''
_diffrn_radiation_collimation '0.6 mm'
_diffrn_radiation_monochromator graphite
_diffrn_radiation_probe x-ray
_diffrn_radiation_type 'Mo K\a~1~'
_diffrn_radiation_wavelength 0.71073
_diffrn_radiation_xray_symbol K-L~3~
_diffrn_reflns_av_R_equivalents 0.0728
_diffrn_reflns_av_unetI/netI 0.0386
_diffrn_reflns_Laue_measured_fraction_full 0.999
_diffrn_reflns_Laue_measured_fraction_max 0.999
_diffrn_reflns_limit_h_max 23
_diffrn_reflns_limit_h_min -23
_diffrn_reflns_limit_k_max 9
_diffrn_reflns_limit_k_min -9
_diffrn_reflns_limit_l_max 21
_diffrn_reflns_limit_l_min -21
_diffrn_reflns_number 68139
_diffrn_reflns_point_group_measured_fraction_full 0.999
_diffrn_reflns_point_group_measured_fraction_max 0.999
_diffrn_reflns_theta_full 24.998
_diffrn_reflns_theta_max 24.998
_diffrn_reflns_theta_min 2.054
_diffrn_source 'X-ray tube'
_diffrn_source_current 5.0
_diffrn_source_power 0.1
_diffrn_source_target Mo
_diffrn_source_type 'Siemens KFF Mo 2K-180'
_diffrn_source_voltage 20.0
_diffrn_standards_number 0
_exptl_absorpt_coefficient_mu 0.079
_exptl_absorpt_correction_T_max 0.9583
_exptl_absorpt_correction_T_min 0.8039
_exptl_absorpt_correction_type multi-scan
_exptl_absorpt_process_details
;
SADABS-2016/2 (Bruker,2016/2) was used for absorption correction.
wR2(int) was 0.1013 before and 0.0904 after correction.
The Ratio of minimum to maximum transmission is 0.8389.
The \l/2 correction factor is Not present.
;
_exptl_crystal_colour 'clear light colourless'
_exptl_crystal_colour_lustre clear
_exptl_crystal_colour_modifier light
_exptl_crystal_colour_primary colourless
_exptl_crystal_density_diffrn 1.258
_exptl_crystal_description block
_exptl_crystal_F_000 1200
_exptl_crystal_recrystallization_method
'The material was recrystallised from a mixture of DCM and pentane  by slow evaporation'
_exptl_crystal_size_max 0.662
_exptl_crystal_size_mid 0.558
_exptl_crystal_size_min 0.475
_refine_diff_density_max 0.743
_refine_diff_density_min -0.410
_refine_diff_density_rms 0.117
_refine_ls_abs_structure_details
;
 Refined as an inversion twin.
;
_refine_ls_extinction_method none
_refine_ls_goodness_of_fit_ref 1.192
_refine_ls_hydrogen_treatment constr
_refine_ls_matrix_type full
_refine_ls_number_parameters 394
_refine_ls_number_reflns 5224
_refine_ls_number_restraints 1
_refine_ls_restrained_S_all 1.192
_refine_ls_R_factor_all 0.0971
_refine_ls_R_factor_gt 0.0868
_refine_ls_shift/su_max 0.000
_refine_ls_shift/su_mean 0.000
_refine_ls_structure_factor_coef Fsqd
_refine_ls_weighting_details 'w=1/[\s^2^(Fo^2^)+(0.1327P)^2^+3.4250P] where P=(Fo^2^+2Fc^2^)/3'
_refine_ls_weighting_scheme calc
_refine_ls_wR_factor_gt 0.2210
_refine_ls_wR_factor_ref 0.2340
_reflns_Friedel_coverage 0.934
_reflns_Friedel_fraction_full 1.000
_reflns_Friedel_fraction_max 1.000
_reflns_number_gt 4631
_reflns_number_total 5224
_reflns_threshold_expression 'I > 2\s(I)'
_cod_data_source_file d3dt01216f2.cif
_cod_data_source_block compound_L4H
_cod_database_code 7713133
_shelx_shelxl_version_number 2018/3
_shelx_space_group_comment
;
The symmetry employed for this shelxl refinement is uniquely defined
by the following loop, which should always be used as a source of
symmetry information in preference to the above space-group names.
They are only intended as comments.
;
_olex2_refinement_description
;
1. Twinned data refinement
 Scales: 0(4)
 1(4)
2. Fixed Uiso
 At 1.2 times of:
  All C(H) groups, All C(H,H) groups, All C(H,H,H,H) groups
 At 1.5 times of:
  All C(H,H,H) groups, All O(H) groups
3. Others
 Sof(H11C)=Sof(H11D)=1-FVAR(1)
 Sof(H11A)=Sof(H11B)=FVAR(1)
 Sof(H9AE)=Sof(H9AF)=Sof(H11G)=Sof(H11H)=1-FVAR(2)
 Sof(H9AC)=Sof(H9AD)=Sof(H11E)=Sof(H11F)=FVAR(2)
 Fixed Sof: H9AA(0.8) H9AB(0.8) H9BC(0.2) H9BD(0.2) C10(0.8) H10A(0.8)
 H10B(0.8) C10*(0.2) H10C(0.2) H10D(0.2) C10A(0.77) H10E(0.77) H10F(0.77)
 C10B(0.23) H10G(0.23) H10H(0.23)
4.a Secondary CH2 refined with riding coordinates:
 C8(H8A,H8B), C9(H9AA,H9AB), C9(H9BC,H9BD), C10(H10A,H10B), C10*(H10C,H10D),
 C11(H11A,H11B), C11(H11C,H11D), C8A(H8AA,H8AB), C9A(H9AC,H9AD), C9A(H9AE,H9AF),
  C10A(H10E,H10F), C11A(H11E,H11F), C11A(H11G,H11H), C10B(H10G,H10H)
4.b Aromatic/amide H refined with riding coordinates:
 C3(H3), C3'(H3'), C4(H4), C4'(H4'), C5(H5), C5'(H5'), C6(H6), C6'(H6'),
 C3'A(H3'A), C3A(H3A), C4'A(H4'A), C4A(H4A), C5'A(H5'A), C5A(H5A), C6'A(H6'A),
 C6A(H6A)
4.c Idealised Me refined as rotating group:
 C7'(H7'A,H7'B,H7'C), C7'A(H7'D,H7'E,H7'F)
4.d Idealised tetrahedral OH refined as rotating group:
 O1(H1), O1A(H1A)
;
_olex2_diffrn_ambient_temperature_device 'Oxford Cryosystems'
_olex2_exptl_crystal_mounting_method 'The crystal was mounted on a MITIGEN holder oil'
_olex2_submission_special_instructions 'No special instructions were received'

loop_
_space_group_symop_operation_xyz
'x, y, z'
'-x, -y, z+1/2'
'x+1/2, -y+1/2, z'
'-x+1/2, y+1/2, z+1/2'

loop_
_atom_site_label
_atom_site_type_symbol
_atom_site_fract_x
_atom_site_fract_y
_atom_site_fract_z
_atom_site_U_iso_or_equiv
_atom_site_adp_type
_atom_site_occupancy
_atom_site_site_symmetry_order
_atom_site_calc_flag
_atom_site_refinement_flags_posn
_atom_site_refinement_flags_adp
_atom_site_refinement_flags_occupancy
_atom_site_disorder_assembly
_atom_site_disorder_group
O1 O 0.5992(2) 0.6296(6) 0.3741(3) 0.0313(11) Uani 1 1 d . . . . .
H1 H 0.594682 0.616857 0.419161 0.047 Uiso 1 1 calc R U . . .
N1 N 0.6563(2) 0.7698(6) 0.4840(3) 0.0177(11) Uani 1 1 d . . . . .
N2 N 0.6344(3) 0.7908(7) 0.6043(3) 0.0254(12) Uani 1 1 d . . . . .
C1 C 0.6938(3) 0.7798(7) 0.4180(3) 0.0192(13) Uani 1 1 d . . . . .
C1' C 0.7466(3) 0.8650(7) 0.5681(3) 0.0194(13) Uani 1 1 d . . . . .
C2 C 0.6598(3) 0.7045(8) 0.3601(4) 0.0221(14) Uani 1 1 d . . . . .
C2' C 0.7998(3) 0.7495(7) 0.5749(4) 0.0180(13) Uani 1 1 d . . . . .
C3 C 0.6868(4) 0.7003(9) 0.2911(4) 0.0305(16) Uani 1 1 d . . . . .
H3 H 0.663324 0.646045 0.253040 0.037 Uiso 1 1 calc R U . . .
C3' C 0.8639(3) 0.8082(9) 0.5905(4) 0.0271(15) Uani 1 1 d . . . . .
H3' H 0.900060 0.732380 0.595623 0.032 Uiso 1 1 calc R U . . .
C4 C 0.7475(4) 0.7743(8) 0.2775(4) 0.0291(16) Uani 1 1 d . . . . .
H4 H 0.766244 0.771895 0.229943 0.035 Uiso 1 1 calc R U . . .
C4' C 0.8763(4) 0.9764(9) 0.5988(4) 0.0318(16) Uani 1 1 d . . . . .
H4' H 0.920743 1.014294 0.608494 0.038 Uiso 1 1 calc R U . . .
C5 C 0.7817(4) 0.8533(8) 0.3337(4) 0.0300(16) Uani 1 1 d . . . . .
H5 H 0.823603 0.905712 0.324233 0.036 Uiso 1 1 calc R U . . .
C5' C 0.8234(4) 1.0887(9) 0.5929(4) 0.0335(16) Uani 1 1 d . . . . .
H5' H 0.831679 1.203023 0.599389 0.040 Uiso 1 1 calc R U . . .
C6 C 0.7550(3) 0.8562(8) 0.4038(4) 0.0217(13) Uani 1 1 d . . . . .
H6 H 0.778704 0.910395 0.441816 0.026 Uiso 1 1 calc R U . . .
C6' C 0.7587(3) 1.0337(8) 0.5776(4) 0.0263(14) Uani 1 1 d . . . . .
H6' H 0.722688 1.110340 0.573625 0.032 Uiso 1 1 calc R U . . .
C7 C 0.6778(3) 0.8066(8) 0.5483(3) 0.0203(13) Uani 1 1 d . . . . .
C7' C 0.7849(3) 0.5703(8) 0.5697(4) 0.0259(14) Uani 1 1 d . . . . .
H7'A H 0.756160 0.537251 0.610554 0.039 Uiso 1 1 calc R U . . .
H7'B H 0.827144 0.507882 0.571240 0.039 Uiso 1 1 calc R U . . .
H7'C H 0.761443 0.547582 0.523849 0.039 Uiso 1 1 calc R U . . .
C8 C 0.5667(3) 0.7335(9) 0.5948(4) 0.0272(16) Uani 1 1 d . . . . .
H8A H 0.566189 0.621882 0.573112 0.033 Uiso 1 1 calc R U . . .
H8B H 0.540866 0.809018 0.562998 0.033 Uiso 1 1 calc R U . . .
C9 C 0.6507(4) 0.8217(11) 0.6811(4) 0.0369(18) Uani 1 1 d . . . . .
H9AA H 0.646612 0.940118 0.693100 0.044 Uiso 0.8 1 calc R U P A 1
H9AB H 0.696842 0.783759 0.692953 0.044 Uiso 0.8 1 calc R U P A 1
H9BC H 0.679238 0.732300 0.700921 0.044 Uiso 0.2 1 calc R U P B 2
H9BD H 0.674738 0.927768 0.686727 0.044 Uiso 0.2 1 calc R U P B 2
C10 C 0.5988(5) 0.7219(14) 0.7202(5) 0.034(2) Uani 0.8 1 d . . P C 1
H10A H 0.589277 0.769112 0.768767 0.041 Uiso 0.8 1 calc R U P C 1
H10B H 0.613967 0.606567 0.726150 0.041 Uiso 0.8 1 calc R U P C 1
C10* C 0.5888(19) 0.826(5) 0.716(2) 0.031(8) Uiso 0.2 1 d . . P C 2
H10C H 0.573917 0.941902 0.721611 0.037 Uiso 0.2 1 calc R U P C 2
H10D H 0.592969 0.777022 0.765035 0.037 Uiso 0.2 1 calc R U P C 2
C11 C 0.5369(4) 0.7308(11) 0.6719(4) 0.0328(17) Uani 1 1 d . . . . .
H11A H 0.510472 0.831912 0.681748 0.039 Uiso 0.95(12) 1 calc R U P C 1
H11B H 0.507508 0.633486 0.679074 0.039 Uiso 0.95(12) 1 calc R U P C 1
H11C H 0.492285 0.785654 0.673326 0.039 Uiso 0.05(12) 1 calc R U P C 2
H11D H 0.532101 0.616587 0.690075 0.039 Uiso 0.05(12) 1 calc R U P C 2
O1A O 0.6407(2) 0.3523(7) 0.6292(3) 0.0360(13) Uani 1 1 d . . . . .
H1A H 0.653252 0.331748 0.586525 0.054 Uiso 1 1 calc R U . . .
N1A N 0.5833(3) 0.2258(6) 0.5183(3) 0.0196(11) Uani 1 1 d . . . . .
N2A N 0.6042(2) 0.2110(7) 0.3966(3) 0.0222(12) Uani 1 1 d . . . . .
C1'A C 0.4902(3) 0.1437(8) 0.4329(3) 0.0217(14) Uani 1 1 d . . . . .
C1A C 0.5456(3) 0.2112(7) 0.5820(3) 0.0189(13) Uani 1 1 d . . . . .
C2'A C 0.4397(3) 0.2592(8) 0.4272(4) 0.0212(14) Uani 1 1 d . . . . .
C2A C 0.5802(3) 0.2787(8) 0.6418(4) 0.0236(14) Uani 1 1 d . . . . .
C3'A C 0.3744(3) 0.2033(9) 0.4136(4) 0.0282(15) Uani 1 1 d . . . . .
H3'A H 0.338196 0.279981 0.411745 0.034 Uiso 1 1 calc R U . . .
C3A C 0.5535(4) 0.2745(9) 0.7118(4) 0.0309(16) Uani 1 1 d . . . . .
H3A H 0.578742 0.317685 0.751360 0.037 Uiso 1 1 calc R U . . .
C4'A C 0.3615(4) 0.0361(9) 0.4027(4) 0.0329(16) Uani 1 1 d . . . . .
H4'A H 0.316940 0.000040 0.392342 0.040 Uiso 1 1 calc R U . . .
C4A C 0.4910(4) 0.2084(9) 0.7238(4) 0.0299(16) Uani 1 1 d . . . . .
H4A H 0.471948 0.211252 0.771171 0.036 Uiso 1 1 calc R U . . .
C5'A C 0.4130(4) -0.0763(9) 0.4068(4) 0.0328(16) Uani 1 1 d . . . . .
H5'A H 0.404215 -0.190043 0.399115 0.039 Uiso 1 1 calc R U . . .
C5A C 0.4554(4) 0.1372(9) 0.6669(4) 0.0289(15) Uani 1 1 d . . . . .
H5A H 0.412641 0.088234 0.675323 0.035 Uiso 1 1 calc R U . . .
C6'A C 0.4776(3) -0.0236(8) 0.4222(3) 0.0263(14) Uani 1 1 d . . . . .
H6'A H 0.513403 -0.101009 0.425368 0.032 Uiso 1 1 calc R U . . .
C6A C 0.4832(3) 0.1383(8) 0.5971(4) 0.0250(14) Uani 1 1 d . . . . .
H6A H 0.458882 0.087855 0.558596 0.030 Uiso 1 1 calc R U . . .
C7'A C 0.4540(4) 0.4398(9) 0.4338(5) 0.0345(17) Uani 1 1 d . . . . .
H7'D H 0.482494 0.475118 0.393115 0.052 Uiso 1 1 calc R U . . .
H7'E H 0.477498 0.461123 0.479739 0.052 Uiso 1 1 calc R U . . .
H7'F H 0.411508 0.501185 0.432876 0.052 Uiso 1 1 calc R U . . .
C7A C 0.5606(3) 0.1951(8) 0.4524(3) 0.0196(13) Uani 1 1 d . . . . .
C8A C 0.6746(3) 0.2582(8) 0.4066(4) 0.0205(14) Uani 1 1 d . . . . .
H8AA H 0.698767 0.176731 0.436972 0.025 Uiso 1 1 calc R U . . .
H8AB H 0.678166 0.368080 0.429576 0.025 Uiso 1 1 calc R U . . .
C9A C 0.5861(3) 0.1992(10) 0.3187(4) 0.0323(16) Uani 1 1 d . . . . .
H9AC H 0.566288 0.303447 0.300845 0.039 Uiso 0.81(8) 1 calc R U P D 1
H9AD H 0.553962 0.108052 0.309954 0.039 Uiso 0.81(8) 1 calc R U P D 1
H9AE H 0.577702 0.083015 0.305067 0.039 Uiso 0.19(8) 1 calc R U P D 2
H9AF H 0.544947 0.264067 0.308532 0.039 Uiso 0.19(8) 1 calc R U P D 2
C10A C 0.6532(5) 0.1655(12) 0.2833(5) 0.027(2) Uani 0.77 1 d . . P E 1
H10E H 0.653561 0.204825 0.232403 0.033 Uiso 0.77 1 calc R U P E 1
H10F H 0.663638 0.046228 0.283991 0.033 Uiso 0.77 1 calc R U P E 1
C11A C 0.7028(3) 0.2610(8) 0.3293(4) 0.0244(15) Uani 1 1 d . . . . .
H11E H 0.706901 0.375673 0.311512 0.029 Uiso 0.81(8) 1 calc R U P D 1
H11F H 0.747869 0.208568 0.327726 0.029 Uiso 0.81(8) 1 calc R U P D 1
H11G H 0.730887 0.360316 0.321572 0.029 Uiso 0.19(8) 1 calc R U P D 2
H11H H 0.730778 0.162116 0.320126 0.029 Uiso 0.19(8) 1 calc R U P D 2
C10B C 0.6417(14) 0.263(4) 0.2791(18) 0.025(7) Uiso 0.23 1 d . . P E 2
H10G H 0.632098 0.377041 0.263041 0.030 Uiso 0.23 1 calc R U P E 2
H10H H 0.650438 0.194550 0.235604 0.030 Uiso 0.23 1 calc R U P E 2

loop_
_atom_site_aniso_label
_atom_site_aniso_U_11
_atom_site_aniso_U_22
_atom_site_aniso_U_33
_atom_site_aniso_U_23
_atom_site_aniso_U_13
_atom_site_aniso_U_12
O1 0.033(2) 0.041(3) 0.019(2) -0.001(2) -0.0016(19) -0.009(2)
N1 0.015(2) 0.023(3) 0.015(3) -0.002(2) 0.002(2) 0.002(2)
N2 0.022(3) 0.036(3) 0.018(3) -0.002(3) 0.001(2) 0.005(2)
C1 0.025(3) 0.021(3) 0.012(3) 0.001(2) 0.000(3) 0.009(2)
C1' 0.024(3) 0.018(3) 0.016(3) 0.001(2) 0.003(2) 0.006(2)
C2 0.023(3) 0.020(3) 0.023(4) -0.004(3) 0.003(3) 0.005(3)
C2' 0.024(3) 0.015(3) 0.015(3) 0.005(2) 0.000(2) 0.006(3)
C3 0.045(4) 0.028(4) 0.019(4) -0.006(3) 0.002(3) 0.011(3)
C3' 0.030(3) 0.026(3) 0.026(4) 0.006(3) -0.005(3) -0.004(3)
C4 0.039(4) 0.028(3) 0.020(4) 0.000(3) 0.007(3) 0.009(3)
C4' 0.035(4) 0.032(4) 0.028(4) 0.006(3) -0.001(3) -0.004(3)
C5 0.031(4) 0.028(4) 0.031(4) 0.011(3) 0.006(3) 0.006(3)
C5' 0.048(4) 0.027(4) 0.025(4) 0.000(3) -0.003(3) -0.008(3)
C6 0.025(3) 0.021(3) 0.019(3) 0.000(2) 0.003(3) 0.005(2)
C6' 0.036(4) 0.019(3) 0.024(3) -0.001(3) -0.003(3) 0.006(3)
C7 0.022(3) 0.019(3) 0.020(3) 0.000(3) 0.003(2) 0.005(2)
C7' 0.031(3) 0.014(3) 0.033(4) 0.005(3) -0.002(3) -0.002(3)
C8 0.018(3) 0.046(4) 0.018(4) 0.002(3) 0.002(3) 0.008(3)
C9 0.041(4) 0.051(5) 0.019(4) -0.003(3) -0.001(3) 0.000(4)
C10 0.040(5) 0.050(6) 0.012(4) 0.008(4) 0.000(4) -0.002(4)
C11 0.028(4) 0.050(5) 0.021(4) 0.000(3) 0.004(3) 0.010(3)
O1A 0.025(3) 0.053(3) 0.030(3) -0.006(2) -0.002(2) -0.005(2)
N1A 0.019(2) 0.023(3) 0.016(3) 0.002(2) 0.000(2) 0.006(2)
N2A 0.017(2) 0.033(3) 0.016(3) 0.002(2) -0.004(2) 0.003(2)
C1'A 0.025(3) 0.025(3) 0.015(3) -0.005(3) -0.001(3) 0.002(3)
C1A 0.022(3) 0.020(3) 0.014(3) -0.002(2) 0.001(2) 0.009(2)
C2'A 0.023(3) 0.022(3) 0.019(4) 0.000(2) 0.004(3) 0.000(3)
C2A 0.020(3) 0.031(4) 0.019(3) -0.002(3) -0.005(3) 0.005(3)
C3'A 0.021(3) 0.039(4) 0.025(4) 0.001(3) 0.000(3) 0.004(3)
C3A 0.039(4) 0.037(4) 0.016(4) -0.004(3) -0.006(3) -0.002(3)
C4'A 0.031(4) 0.038(4) 0.029(4) 0.001(3) 0.000(3) -0.013(3)
C4A 0.043(4) 0.033(4) 0.014(4) 0.004(3) 0.005(3) 0.008(3)
C5'A 0.042(4) 0.025(3) 0.032(4) -0.007(3) 0.003(3) -0.007(3)
C5A 0.029(4) 0.029(4) 0.028(4) 0.004(3) 0.003(3) -0.004(3)
C6'A 0.034(4) 0.023(3) 0.023(4) -0.004(3) 0.003(3) -0.001(3)
C6A 0.032(4) 0.022(3) 0.021(3) 0.000(3) -0.004(3) -0.004(3)
C7'A 0.034(4) 0.025(4) 0.045(4) 0.001(3) 0.001(3) 0.003(3)
C7A 0.024(3) 0.015(3) 0.020(3) 0.000(2) -0.003(3) 0.004(2)
C8A 0.017(3) 0.024(3) 0.021(4) 0.003(3) -0.003(3) 0.000(2)
C9A 0.026(3) 0.053(5) 0.019(4) -0.008(3) -0.002(3) -0.004(3)
C10A 0.038(5) 0.023(5) 0.021(4) -0.002(3) 0.000(4) 0.007(4)
C11A 0.017(3) 0.031(3) 0.025(4) 0.007(3) 0.003(3) 0.004(3)

loop_
_atom_type_symbol
_atom_type_description
_atom_type_scat_dispersion_real
_atom_type_scat_dispersion_imag
_atom_type_scat_source
C C 0.0033 0.0016 'International Tables Vol C Tables 4.2.6.8 and 6.1.1.4'
H H 0.0000 0.0000 'International Tables Vol C Tables 4.2.6.8 and 6.1.1.4'
N N 0.0061 0.0033 'International Tables Vol C Tables 4.2.6.8 and 6.1.1.4'
O O 0.0106 0.0060 'International Tables Vol C Tables 4.2.6.8 and 6.1.1.4'

loop_
_exptl_crystal_face_index_h
_exptl_crystal_face_index_k
_exptl_crystal_face_index_l
_exptl_crystal_face_perp_dist
-4.00 3.00 -2.00 0.3030
-1.00 1.00 3.00 0.2020
0.00 0.00 1.00 0.2030
3.00 -2.00 4.00 0.3120
4.00 -3.00 -4.00 0.3380
0.00 0.00 -1.00 0.2280
3.00 1.00 0.00 0.2390
-3.00 0.00 -1.00 0.2220
-3.00 -1.00 0.00 0.2830
-2.00 1.00 -4.00 0.2670
2.00 -2.00 1.00 0.3100
-4.00 -4.00 -3.00 0.3080
-4.00 -2.00 -3.00 0.2740
-4.00 -1.00 -3.00 0.2450
-4.00 1.00 -4.00 0.2540
3.00 2.00 2.00 0.1990
4.00 1.00 3.00 0.2220
2.00 1.00 -1.00 0.1890
4.00 -1.00 2.00 0.2820
-1.00 -3.00 3.00 0.3470
-2.00 -1.00 1.00 0.2840
1.00 0.00 -1.00 0.2170
1.00 1.00 -4.00 0.2380
-4.00 1.00 1.00 0.2630
-1.00 0.00 1.00 0.2900

loop_
_geom_angle_atom_site_label_1
_geom_angle_atom_site_label_2
_geom_angle_atom_site_label_3
_geom_angle
_geom_angle_site_symmetry_1
_geom_angle_site_symmetry_3
_geom_angle_publ_flag
C2 O1 H1 109.5 . . ?
C7 N1 C1 126.5(5) . . ?
C7 N2 C8 122.4(6) . . ?
C7 N2 C9 125.3(6) . . ?
C8 N2 C9 112.3(6) . . ?
C2 C1 N1 111.8(5) . . ?
C6 C1 N1 129.9(6) . . ?
C6 C1 C2 118.2(6) . . ?
C2' C1' C7 119.5(5) . . ?
C6' C1' C2' 120.5(6) . . ?
C6' C1' C7 120.0(5) . . ?
O1 C2 C1 118.2(6) . . ?
O1 C2 C3 120.2(6) . . ?
C3 C2 C1 121.6(6) . . ?
C1' C2' C7' 119.6(6) . . ?
C3' C2' C1' 118.2(6) . . ?
C3' C2' C7' 122.1(6) . . ?
C2 C3 H3 120.0 . . ?
C4 C3 C2 120.0(7) . . ?
C4 C3 H3 120.0 . . ?
C2' C3' H3' 119.3 . . ?
C2' C3' C4' 121.4(6) . . ?
C4' C3' H3' 119.3 . . ?
C3 C4 H4 120.2 . . ?
C3 C4 C5 119.6(7) . . ?
C5 C4 H4 120.2 . . ?
C3' C4' H4' 120.1 . . ?
C5' C4' C3' 119.9(7) . . ?
C5' C4' H4' 120.1 . . ?
C4 C5 H5 119.7 . . ?
C4 C5 C6 120.7(6) . . ?
C6 C5 H5 119.7 . . ?
C4' C5' H5' 119.9 . . ?
C6' C5' C4' 120.1(6) . . ?
C6' C5' H5' 119.9 . . ?
C1 C6 C5 119.9(6) . . ?
C1 C6 H6 120.1 . . ?
C5 C6 H6 120.1 . . ?
C1' C6' H6' 120.0 . . ?
C5' C6' C1' 119.9(6) . . ?
C5' C6' H6' 120.0 . . ?
N1 C7 N2 117.9(6) . . ?
N1 C7 C1' 126.8(6) . . ?
N2 C7 C1' 115.4(6) . . ?
C2' C7' H7'A 109.5 . . ?
C2' C7' H7'B 109.5 . . ?
C2' C7' H7'C 109.5 . . ?
H7'A C7' H7'B 109.5 . . ?
H7'A C7' H7'C 109.5 . . ?
H7'B C7' H7'C 109.5 . . ?
N2 C8 H8A 110.8 . . ?
N2 C8 H8B 110.8 . . ?
N2 C8 C11 104.6(6) . . ?
H8A C8 H8B 108.9 . . ?
C11 C8 H8A 110.8 . . ?
C11 C8 H8B 110.8 . . ?
N2 C9 H9AA 111.2 . . ?
N2 C9 H9AB 111.2 . . ?
N2 C9 H9BC 110.8 . . ?
N2 C9 H9BD 110.8 . . ?
N2 C9 C10 102.6(7) . . ?
H9AA C9 H9AB 109.2 . . ?
H9BC C9 H9BD 108.9 . . ?
C10 C9 H9AA 111.2 . . ?
C10 C9 H9AB 111.2 . . ?
C10* C9 N2 104.8(17) . . ?
C10* C9 H9BC 110.8 . . ?
C10* C9 H9BD 110.8 . . ?
C9 C10 H10A 110.9 . . ?
C9 C10 H10B 110.9 . . ?
C9 C10 C11 104.5(7) . . ?
H10A C10 H10B 108.9 . . ?
C11 C10 H10A 110.9 . . ?
C11 C10 H10B 110.9 . . ?
C9 C10* H10C 109.7 . . ?
C9 C10* H10D 109.7 . . ?
C9 C10* C11 110(3) . . ?
H10C C10* H10D 108.2 . . ?
C11 C10* H10C 109.7 . . ?
C11 C10* H10D 109.7 . . ?
C8 C11 H11A 111.1 . . ?
C8 C11 H11B 111.1 . . ?
C8 C11 H11C 111.2 . . ?
C8 C11 H11D 111.2 . . ?
C10 C11 C8 103.3(6) . . ?
C10 C11 H11A 111.1 . . ?
C10 C11 H11B 111.1 . . ?
C10* C11 C8 102.9(16) . . ?
C10* C11 H11C 111.2 . . ?
C10* C11 H11D 111.2 . . ?
H11A C11 H11B 109.1 . . ?
H11C C11 H11D 109.1 . . ?
C2A O1A H1A 109.5 . . ?
C7A N1A C1A 125.1(5) . . ?
C7A N2A C8A 122.9(5) . . ?
C7A N2A C9A 125.1(5) . . ?
C8A N2A C9A 111.7(5) . . ?
C2'A C1'A C6'A 121.5(6) . . ?
C2'A C1'A C7A 120.4(6) . . ?
C6'A C1'A C7A 118.2(6) . . ?
N1A C1A C2A 111.2(5) . . ?
N1A C1A C6A 132.6(6) . . ?
C6A C1A C2A 116.2(6) . . ?
C1'A C2'A C3'A 117.9(6) . . ?
C1'A C2'A C7'A 121.5(6) . . ?
C3'A C2'A C7'A 120.6(6) . . ?
O1A C2A C1A 117.9(6) . . ?
O1A C2A C3A 120.2(6) . . ?
C3A C2A C1A 121.8(6) . . ?
C2'A C3'A H3'A 119.6 . . ?
C4'A C3'A C2'A 120.8(6) . . ?
C4'A C3'A H3'A 119.6 . . ?
C2A C3A H3A 119.9 . . ?
C4A C3A C2A 120.2(6) . . ?
C4A C3A H3A 119.9 . . ?
C3'A C4'A H4'A 119.9 . . ?
C5'A C4'A C3'A 120.2(6) . . ?
C5'A C4'A H4'A 119.9 . . ?
C3A C4A H4A 119.9 . . ?
C3A C4A C5A 120.1(7) . . ?
C5A C4A H4A 119.9 . . ?
C4'A C5'A H5'A 120.1 . . ?
C4'A C5'A C6'A 119.7(6) . . ?
C6'A C5'A H5'A 120.1 . . ?
C4A C5A H5A 120.3 . . ?
C4A C5A C6A 119.3(6) . . ?
C6A C5A H5A 120.3 . . ?
C1'A C6'A H6'A 120.1 . . ?
C5'A C6'A C1'A 119.8(6) . . ?
C5'A C6'A H6'A 120.1 . . ?
C1A C6A H6A 118.9 . . ?
C5A C6A C1A 122.3(6) . . ?
C5A C6A H6A 118.9 . . ?
C2'A C7'A H7'D 109.5 . . ?
C2'A C7'A H7'E 109.5 . . ?
C2'A C7'A H7'F 109.5 . . ?
H7'D C7'A H7'E 109.5 . . ?
H7'D C7'A H7'F 109.5 . . ?
H7'E C7'A H7'F 109.5 . . ?
N1A C7A N2A 117.6(6) . . ?
N1A C7A C1'A 126.2(6) . . ?
N2A C7A C1'A 116.2(5) . . ?
N2A C8A H8AA 111.0 . . ?
N2A C8A H8AB 111.0 . . ?
N2A C8A C11A 103.8(5) . . ?
H8AA C8A H8AB 109.0 . . ?
C11A C8A H8AA 111.0 . . ?
C11A C8A H8AB 111.0 . . ?
N2A C9A H9AC 111.3 . . ?
N2A C9A H9AD 111.3 . . ?
N2A C9A H9AE 110.4 . . ?
N2A C9A H9AF 110.4 . . ?
N2A C9A C10A 102.5(6) . . ?
H9AC C9A H9AD 109.2 . . ?
H9AE C9A H9AF 108.6 . . ?
C10A C9A H9AC 111.3 . . ?
C10A C9A H9AD 111.3 . . ?
C10B C9A N2A 106.6(14) . . ?
C10B C9A H9AE 110.4 . . ?
C10B C9A H9AF 110.4 . . ?
C9A C10A H10E 111.0 . . ?
C9A C10A H10F 111.0 . . ?
C9A C10A C11A 103.9(7) . . ?
H10E C10A H10F 109.0 . . ?
C11A C10A H10E 111.0 . . ?
C11A C10A H10F 111.0 . . ?
C8A C11A H11E 110.6 . . ?
C8A C11A H11F 110.6 . . ?
C8A C11A H11G 110.6 . . ?
C8A C11A H11H 110.6 . . ?
C10A C11A C8A 105.9(6) . . ?
C10A C11A H11E 110.6 . . ?
C10A C11A H11F 110.6 . . ?
H11E C11A H11F 108.7 . . ?
H11G C11A H11H 108.7 . . ?
C10B C11A C8A 105.8(13) . . ?
C10B C11A H11G 110.6 . . ?
C10B C11A H11H 110.6 . . ?
C9A C10B C11A 108(2) . . ?
C9A C10B H10G 110.2 . . ?
C9A C10B H10H 110.2 . . ?
C11A C10B H10G 110.2 . . ?
C11A C10B H10H 110.2 . . ?
H10G C10B H10H 108.5 . . ?

loop_
_geom_bond_atom_site_label_1
_geom_bond_atom_site_label_2
_geom_bond_distance
_geom_bond_site_symmetry_2
_geom_bond_publ_flag
O1 H1 0.8400 . ?
O1 C2 1.372(8) . ?
N1 C1 1.426(8) . ?
N1 C7 1.293(9) . ?
N2 C7 1.348(8) . ?
N2 C8 1.433(9) . ?
N2 C9 1.469(9) . ?
C1 C2 1.401(9) . ?
C1 C6 1.388(9) . ?
C1' C2' 1.417(8) . ?
C1' C6' 1.402(9) . ?
C1' C7 1.489(9) . ?
C2 C3 1.377(10) . ?
C2' C3' 1.388(9) . ?
C2' C7' 1.488(9) . ?
C3 H3 0.9500 . ?
C3 C4 1.369(11) . ?
C3' H3' 0.9500 . ?
C3' C4' 1.396(10) . ?
C4 H4 0.9500 . ?
C4 C5 1.393(11) . ?
C4' H4' 0.9500 . ?
C4' C5' 1.394(10) . ?
C5 H5 0.9500 . ?
C5 C6 1.393(9) . ?
C5' H5' 0.9500 . ?
C5' C6' 1.387(10) . ?
C6 H6 0.9500 . ?
C6' H6' 0.9500 . ?
C7' H7'A 0.9800 . ?
C7' H7'B 0.9800 . ?
C7' H7'C 0.9800 . ?
C8 H8A 0.9900 . ?
C8 H8B 0.9900 . ?
C8 C11 1.537(10) . ?
C9 H9AA 0.9900 . ?
C9 H9AB 0.9900 . ?
C9 H9BC 0.9900 . ?
C9 H9BD 0.9900 . ?
C9 C10 1.494(12) . ?
C9 C10* 1.39(4) . ?
C10 H10A 0.9900 . ?
C10 H10B 0.9900 . ?
C10 C11 1.517(12) . ?
C10* H10C 0.9900 . ?
C10* H10D 0.9900 . ?
C10* C11 1.52(4) . ?
C11 H11A 0.9900 . ?
C11 H11B 0.9900 . ?
C11 H11C 0.9900 . ?
C11 H11D 0.9900 . ?
O1A H1A 0.8400 . ?
O1A C2A 1.360(8) . ?
N1A C1A 1.395(8) . ?
N1A C7A 1.316(8) . ?
N2A C7A 1.348(8) . ?
N2A C8A 1.459(8) . ?
N2A C9A 1.480(9) . ?
C1'A C2'A 1.376(9) . ?
C1'A C6'A 1.395(9) . ?
C1'A C7A 1.500(9) . ?
C1A C2A 1.407(9) . ?
C1A C6A 1.400(9) . ?
C2'A C3'A 1.396(9) . ?
C2'A C7'A 1.498(10) . ?
C2A C3A 1.393(11) . ?
C3'A H3'A 0.9500 . ?
C3'A C4'A 1.396(10) . ?
C3A H3A 0.9500 . ?
C3A C4A 1.368(11) . ?
C4'A H4'A 0.9500 . ?
C4'A C5'A 1.372(10) . ?
C4A H4A 0.9500 . ?
C4A C5A 1.389(10) . ?
C5'A H5'A 0.9500 . ?
C5'A C6'A 1.380(10) . ?
C5A H5A 0.9500 . ?
C5A C6A 1.396(10) . ?
C6'A H6'A 0.9500 . ?
C6A H6A 0.9500 . ?
C7'A H7'D 0.9800 . ?
C7'A H7'E 0.9800 . ?
C7'A H7'F 0.9800 . ?
C8A H8AA 0.9900 . ?
C8A H8AB 0.9900 . ?
C8A C11A 1.527(10) . ?
C9A H9AC 0.9900 . ?
C9A H9AD 0.9900 . ?
C9A H9AE 0.9900 . ?
C9A H9AF 0.9900 . ?
C9A C10A 1.505(12) . ?
C9A C10B 1.42(3) . ?
C10A H10E 0.9900 . ?
C10A H10F 0.9900 . ?
C10A C11A 1.512(11) . ?
C11A H11E 0.9900 . ?
C11A H11F 0.9900 . ?
C11A H11G 0.9900 . ?
C11A H11H 0.9900 . ?
C11A C10B 1.52(3) . ?
C10B H10G 0.9900 . ?
C10B H10H 0.9900 . ?

loop_
_geom_hbond_atom_site_label_D
_geom_hbond_atom_site_label_H
_geom_hbond_atom_site_label_A
_geom_hbond_distance_DH
_geom_hbond_distance_HA
_geom_hbond_distance_DA
_geom_hbond_angle_DHA
_geom_hbond_site_symmetry_A
_geom_hbond_publ_flag
O1 H1 N1 0.84 2.11 2.581(7) 115.0 . yes
O1A H1A N1A 0.84 2.06 2.552(8) 116.9 . yes

loop_
_geom_torsion_atom_site_label_1
_geom_torsion_atom_site_label_2
_geom_torsion_atom_site_label_3
_geom_torsion_atom_site_label_4
_geom_torsion
_geom_torsion_site_symmetry_1
_geom_torsion_site_symmetry_2
_geom_torsion_site_symmetry_3
_geom_torsion_site_symmetry_4
_geom_torsion_publ_flag
O1 C2 C3 C4 -179.6(6) . . . . ?
N1 C1 C2 O1 -2.2(8) . . . . ?
N1 C1 C2 C3 179.8(6) . . . . ?
N1 C1 C6 C5 -178.5(6) . . . . ?
N2 C8 C11 C10 -22.0(8) . . . . ?
N2 C8 C11 C10* 12.3(19) . . . . ?
N2 C9 C10 C11 -33.6(9) . . . . ?
N2 C9 C10* C11 24(3) . . . . ?
C1 N1 C7 N2 179.2(6) . . . . ?
C1 N1 C7 C1' -1.0(10) . . . . ?
C1 C2 C3 C4 -1.6(10) . . . . ?
C1' C2' C3' C4' -0.4(11) . . . . ?
C2 C1 C6 C5 -1.4(9) . . . . ?
C2 C3 C4 C5 0.1(10) . . . . ?
C2' C1' C6' C5' 0.9(10) . . . . ?
C2' C1' C7 N1 -80.0(9) . . . . ?
C2' C1' C7 N2 99.8(7) . . . . ?
C2' C3' C4' C5' 1.3(11) . . . . ?
C3 C4 C5 C6 0.6(10) . . . . ?
C3' C4' C5' C6' -1.1(11) . . . . ?
C4 C5 C6 C1 0.0(9) . . . . ?
C4' C5' C6' C1' 0.0(11) . . . . ?
C6 C1 C2 O1 -179.7(6) . . . . ?
C6 C1 C2 C3 2.2(9) . . . . ?
C6' C1' C2' C3' -0.7(10) . . . . ?
C6' C1' C2' C7' 175.7(6) . . . . ?
C6' C1' C7 N1 98.1(8) . . . . ?
C6' C1' C7 N2 -82.1(8) . . . . ?
C7 N1 C1 C2 169.7(6) . . . . ?
C7 N1 C1 C6 -13.1(10) . . . . ?
C7 N2 C8 C11 178.6(6) . . . . ?
C7 N2 C9 C10 -156.9(7) . . . . ?
C7 N2 C9 C10* 167(2) . . . . ?
C7 C1' C2' C3' 177.5(6) . . . . ?
C7 C1' C2' C7' -6.2(10) . . . . ?
C7 C1' C6' C5' -177.2(6) . . . . ?
C7' C2' C3' C4' -176.7(6) . . . . ?
C8 N2 C7 N1 0.8(9) . . . . ?
C8 N2 C7 C1' -179.0(6) . . . . ?
C8 N2 C9 C10 20.4(9) . . . . ?
C8 N2 C9 C10* -16(2) . . . . ?
C9 N2 C7 N1 177.9(6) . . . . ?
C9 N2 C7 C1' -1.9(9) . . . . ?
C9 N2 C8 C11 1.2(8) . . . . ?
C9 C10 C11 C8 34.7(9) . . . . ?
C9 C10* C11 C8 -23(3) . . . . ?
O1A C2A C3A C4A 176.4(6) . . . . ?
N1A C1A C2A O1A 3.2(8) . . . . ?
N1A C1A C2A C3A -178.2(6) . . . . ?
N1A C1A C6A C5A 179.1(6) . . . . ?
N2A C8A C11A C10A -17.1(7) . . . . ?
N2A C8A C11A C10B 15.9(15) . . . . ?
N2A C9A C10A C11A -34.2(8) . . . . ?
N2A C9A C10B C11A 19(2) . . . . ?
C1'A C2'A C3'A C4'A -3.1(11) . . . . ?
C1A N1A C7A N2A -178.2(5) . . . . ?
C1A N1A C7A C1'A 1.8(10) . . . . ?
C1A C2A C3A C4A -2.2(10) . . . . ?
C2'A C1'A C6'A C5'A -1.4(10) . . . . ?
C2'A C1'A C7A N1A 81.1(9) . . . . ?
C2'A C1'A C7A N2A -98.9(7) . . . . ?
C2'A C3'A C4'A C5'A 1.5(11) . . . . ?
C2A C1A C6A C5A 2.2(9) . . . . ?
C2A C3A C4A C5A 3.5(10) . . . . ?
C3'A C4'A C5'A C6'A 0.3(11) . . . . ?
C3A C4A C5A C6A -1.9(10) . . . . ?
C4'A C5'A C6'A C1'A -0.4(10) . . . . ?
C4A C5A C6A C1A -1.0(10) . . . . ?
C6'A C1'A C2'A C3'A 3.1(10) . . . . ?
C6'A C1'A C2'A C7'A -175.9(7) . . . . ?
C6'A C1'A C7A N1A -97.9(8) . . . . ?
C6'A C1'A C7A N2A 82.1(8) . . . . ?
C6A C1A C2A O1A -179.3(6) . . . . ?
C6A C1A C2A C3A -0.6(9) . . . . ?
C7'A C2'A C3'A C4'A 175.8(7) . . . . ?
C7A N1A C1A C2A -170.1(6) . . . . ?
C7A N1A C1A C6A 12.9(10) . . . . ?
C7A N2A C8A C11A -179.6(6) . . . . ?
C7A N2A C9A C10A -160.7(7) . . . . ?
C7A N2A C9A C10B 165.7(16) . . . . ?
C7A C1'A C2'A C3'A -175.9(6) . . . . ?
C7A C1'A C2'A C7'A 5.2(10) . . . . ?
C7A C1'A C6'A C5'A 177.6(6) . . . . ?
C8A N2A C7A N1A 0.8(9) . . . . ?
C8A N2A C7A C1'A -179.3(6) . . . . ?
C8A N2A C9A C10A 24.8(8) . . . . ?
C8A N2A C9A C10B -8.8(17) . . . . ?
C8A C11A C10B C9A -22(2) . . . . ?
C9A N2A C7A N1A -173.1(6) . . . . ?
C9A N2A C7A C1'A 6.9(9) . . . . ?
C9A N2A C8A C11A -5.0(7) . . . . ?
C9A C10A C11A C8A 32.3(8) . . . . ?

loop_
_twin_individual_id
_twin_individual_mass_fraction_refined
1 0(4)
2 1(4)
